data_4326736
loop_
_publ_author_name
'Shu Qinghai'
'Jan W. Bats'
'Michael Schmittel'

_publ_section_title
;
 Two Closely Related Iridium(III) Complexes as Colorimetric and
 Fluorometric Chemodosimeters for Nitrite in Aqueous Solution Operating
 along Different Modes of Action
;
_journal_name_full 'Inorganic Chemistry'
_journal_page_first 10531
_journal_page_last 10533
_journal_paper_doi 10.1021/ic201753v
_journal_volume 50
_journal_year 2011
_chemical_formula_moiety '[(C11 H8 N)2 (N O2)2 Ir Na (C3 H7 N O)]2'
_chemical_formula_sum 'C56 H60 Ir2 N12 Na2 O12'
_chemical_formula_weight 1523.54
_chemical_name_systematic
; 
 ? 
;
_space_group_IT_number 14
_symmetry_cell_setting monoclinic
_symmetry_space_group_name_Hall '-P 2yn'
_symmetry_space_group_name_H-M 'P 1 21/n 1'
_atom_sites_solution_hydrogens geom
_atom_sites_solution_primary direct
_atom_sites_solution_secondary difmap
_audit_creation_method SHELXL-97
_cell_angle_alpha 90.00
_cell_angle_beta 107.3090(10)
_cell_angle_gamma 90.00
_cell_formula_units_Z 2
_cell_length_a 13.8749(6)
_cell_length_b 10.3972(5)
_cell_length_c 20.9243(10)
_cell_measurement_reflns_used 7164
_cell_measurement_temperature 169(2)
_cell_measurement_theta_max 26
_cell_measurement_theta_min 3
_cell_volume 2881.8(2)
_computing_cell_refinement 'SAINT (Siemens, 1995)'
_computing_data_collection 'SMART (Siemens, 1995)'
_computing_data_reduction SAINT
_computing_publication_material 'SHELXL-97 (Sheldrick, 2008)'
_computing_structure_refinement 'SHELXL-97 (Sheldrick, 2008)'
_computing_structure_solution 'SHELXS-97 (Sheldrick, 2008)'
_diffrn_ambient_temperature 169(2)
_diffrn_measured_fraction_theta_full 0.990
_diffrn_measured_fraction_theta_max 0.959
_diffrn_measurement_device_type SIEMENS_SMART_CCD
_diffrn_measurement_method \w
_diffrn_radiation_monochromator graphite
_diffrn_radiation_source 'normal-focus sealed tube'
_diffrn_radiation_type MoK\a
_diffrn_radiation_wavelength 0.71073
_diffrn_reflns_av_R_equivalents 0.0434
_diffrn_reflns_av_sigmaI/netI 0.0440
_diffrn_reflns_limit_h_max 18
_diffrn_reflns_limit_h_min -18
_diffrn_reflns_limit_k_max 13
_diffrn_reflns_limit_k_min -14
_diffrn_reflns_limit_l_max 28
_diffrn_reflns_limit_l_min -27
_diffrn_reflns_number 32949
_diffrn_reflns_theta_full 28.30
_diffrn_reflns_theta_max 29.00
_diffrn_reflns_theta_min 1.57
_diffrn_standards_decay_% 0.0
_diffrn_standards_interval_time 1600
_diffrn_standards_number 533
_exptl_absorpt_coefficient_mu 4.701
_exptl_absorpt_correction_T_max 0.518
_exptl_absorpt_correction_T_min 0.371
_exptl_absorpt_correction_type multi-scan
_exptl_absorpt_process_details 'SADABS (Sheldrick, 2000)'
_exptl_crystal_colour yellow
_exptl_crystal_density_diffrn 1.756
_exptl_crystal_description block
_exptl_crystal_F_000 1504
_exptl_crystal_size_max 0.40
_exptl_crystal_size_mid 0.20
_exptl_crystal_size_min 0.14
_refine_diff_density_max 0.738
_refine_diff_density_min -0.900
_refine_diff_density_rms 0.107
_refine_ls_extinction_coef 0.00015(4)
_refine_ls_extinction_expression Fc^*^=kFc[1+0.001xFc^2^\l^3^/sin(2\q)]^-1/4^
_refine_ls_extinction_method SHELXL
_refine_ls_goodness_of_fit_ref 1.011
_refine_ls_hydrogen_treatment constr
_refine_ls_matrix_type full
_refine_ls_number_parameters 384
_refine_ls_number_reflns 7350
_refine_ls_number_restraints 0
_refine_ls_restrained_S_all 1.011
_refine_ls_R_factor_all 0.0682
_refine_ls_R_factor_gt 0.0310
_refine_ls_shift/su_max 0.002
_refine_ls_shift/su_mean 0.000
_refine_ls_structure_factor_coef Fsqd
_refine_ls_weighting_details 'calc w=1/[\s^2^(Fo^2^)+(0.02P)^2^+2P] where P=(Fo^2^+2Fc^2^)/3'
_refine_ls_weighting_scheme calc
_refine_ls_wR_factor_gt 0.0488
_refine_ls_wR_factor_ref 0.0555
_reflns_number_gt 4828
_reflns_number_total 7350
_reflns_threshold_expression I>2sigma(I)
_cod_data_source_file ic201753v_si_003.cif
_cod_data_source_block qinghai4
_cod_original_sg_symbol_H-M 'P 21/n'
_cod_database_code 4326736

loop_
_symmetry_equiv_pos_as_xyz
'x, y, z'
'-x+1/2, y+1/2, -z+1/2'
'-x, -y, -z'
'x-1/2, -y-1/2, z-1/2'

loop_
_atom_site_label
_atom_site_type_symbol
_atom_site_fract_x
_atom_site_fract_y
_atom_site_fract_z
_atom_site_U_iso_or_equiv
_atom_site_adp_type
_atom_site_occupancy
_atom_site_symmetry_multiplicity
_atom_site_calc_flag
_atom_site_refinement_flags
Ir1 Ir 0.358780(9) 0.252080(17) 0.108241(6) 0.01598(4) Uani 1 1 d .
Na1 Na 0.64837(11) 0.02449(14) 0.05334(7) 0.0256(3) Uani 1 1 d .
N2 N 0.4076(2) 0.4332(3) 0.09272(15) 0.0194(6) Uani 1 1 d .
N3 N 0.2579(2) 0.2231(3) 0.00930(15) 0.0234(8) Uani 1 1 d .
N4 N 0.4829(2) 0.1799(3) 0.07853(14) 0.0199(6) Uani 1 1 d .
N1 N 0.3082(2) 0.0783(3) 0.13336(14) 0.0205(7) Uani 1 1 d .
C17 C 0.4950(3) 0.4140(3) 0.20847(18) 0.0205(8) Uani 1 1 d .
O3 O 0.47222(19) 0.1003(3) 0.03187(13) 0.0313(7) Uani 1 1 d .
O4 O 0.57042(18) 0.2168(2) 0.10598(13) 0.0269(6) Uani 1 1 d .
C12 C 0.3822(3) 0.4952(4) 0.03316(18) 0.0255(9) Uani 1 1 d .
H12A H 0.3365 0.4551 -0.0046 0.031 Uiso 1 1 calc R
C16 C 0.4729(3) 0.4908(3) 0.14758(18) 0.0207(8) Uani 1 1 d .
C11 C 0.2418(3) 0.3125(4) 0.13838(17) 0.0207(8) Uani 1 1 d .
C20 C 0.5392(3) 0.2524(5) 0.31883(17) 0.0313(8) Uani 1 1 d .
H20A H 0.5544 0.1964 0.3564 0.038 Uiso 1 1 calc R
C14 C 0.4871(3) 0.6733(4) 0.0802(2) 0.0339(10) Uani 1 1 d .
H14A H 0.5149 0.7551 0.0758 0.041 Uiso 1 1 calc R
O2 O 0.2061(2) 0.3124(3) -0.02443(14) 0.0363(7) Uani 1 1 d .
O1 O 0.2431(2) 0.1122(3) -0.01523(13) 0.0325(7) Uani 1 1 d .
C4 C 0.1859(3) -0.0282(4) 0.1746(2) 0.0303(9) Uani 1 1 d .
H4A H 0.1298 -0.0237 0.1918 0.036 Uiso 1 1 calc R
C10 C 0.2066(3) 0.4386(4) 0.1394(2) 0.0273(9) Uani 1 1 d .
H10A H 0.2415 0.5075 0.1262 0.033 Uiso 1 1 calc R
C9 C 0.1215(3) 0.4647(4) 0.1594(2) 0.0331(10) Uani 1 1 d .
H9A H 0.0984 0.5509 0.1587 0.040 Uiso 1 1 calc R
C6 C 0.1883(3) 0.2148(3) 0.16047(18) 0.0220(8) Uani 1 1 d .
C13 C 0.4205(3) 0.6141(4) 0.0256(2) 0.0323(10) Uani 1 1 d .
H13A H 0.4013 0.6554 -0.0169 0.039 Uiso 1 1 calc R
C18 C 0.5594(3) 0.4551(4) 0.27111(19) 0.0274(9) Uani 1 1 d .
H18A H 0.5879 0.5389 0.2754 0.033 Uiso 1 1 calc R
C15 C 0.5123(3) 0.6116(4) 0.1410(2) 0.0300(9) Uani 1 1 d .
H15A H 0.5573 0.6518 0.1791 0.036 Uiso 1 1 calc R
C2 C 0.3091(3) -0.1503(4) 0.1427(2) 0.0321(10) Uani 1 1 d .
H2A H 0.3386 -0.2304 0.1372 0.039 Uiso 1 1 calc R
C1 C 0.3476(3) -0.0369(4) 0.12624(19) 0.0259(8) Uani 1 1 d .
H1A H 0.4039 -0.0403 0.1093 0.031 Uiso 1 1 calc R
C21 C 0.4750(3) 0.2107(4) 0.25732(19) 0.0250(9) Uani 1 1 d .
H21A H 0.4472 0.1266 0.2537 0.030 Uiso 1 1 calc R
C3 C 0.2270(3) -0.1457(4) 0.1672(2) 0.0344(10) Uani 1 1 d .
H3A H 0.1992 -0.2227 0.1787 0.041 Uiso 1 1 calc R
C22 C 0.4510(3) 0.2909(3) 0.20110(18) 0.0196(8) Uani 1 1 d .
C19 C 0.5812(3) 0.3755(4) 0.3257(2) 0.0328(10) Uani 1 1 d .
H19A H 0.6243 0.4037 0.3676 0.039 Uiso 1 1 calc R
C7 C 0.1032(3) 0.2423(5) 0.18130(19) 0.0326(9) Uani 1 1 d .
H7A H 0.0686 0.1750 0.1959 0.039 Uiso 1 1 calc R
C5 C 0.2265(3) 0.0842(4) 0.15706(18) 0.0236(9) Uani 1 1 d .
C8 C 0.0703(3) 0.3672(4) 0.1804(2) 0.0372(11) Uani 1 1 d .
H8A H 0.0125 0.3865 0.1941 0.045 Uiso 1 1 calc R
O5 O 0.6368(2) -0.0783(3) 0.15048(14) 0.0414(8) Uani 1 1 d .
N5 N 0.7019(3) -0.1023(4) 0.26311(18) 0.0392(9) Uani 1 1 d .
C23 C 0.6512(3) -0.0393(4) 0.2075(2) 0.0380(11) Uani 1 1 d .
H23A H 0.6242 0.0426 0.2129 0.046 Uiso 1 1 calc R
C24 C 0.7470(3) -0.2267(4) 0.2596(3) 0.0510(14) Uani 1 1 d .
H24A H 0.7309 -0.2536 0.2127 0.077 Uiso 1 1 calc R
H24B H 0.7201 -0.2899 0.2846 0.077 Uiso 1 1 calc R
H24C H 0.8204 -0.2207 0.2790 0.077 Uiso 1 1 calc R
C25 C 0.7200(4) -0.0455(6) 0.3293(2) 0.0613(15) Uani 1 1 d .
H25A H 0.7925 -0.0309 0.3493 0.092 Uiso 1 1 calc R
H25B H 0.6955 -0.1041 0.3578 0.092 Uiso 1 1 calc R
H25C H 0.6840 0.0366 0.3254 0.092 Uiso 1 1 calc R
O6 O 0.7801(2) 0.1710(3) 0.05951(18) 0.0547(10) Uani 1 1 d .
N6 N 0.9063(2) 0.2395(4) 0.01974(17) 0.0420(9) Uani 1 1 d .
C26 C 0.8553(4) 0.1530(5) 0.0412(3) 0.0610(16) Uani 1 1 d .
H26A H 0.8789 0.0669 0.0430 0.073 Uiso 1 1 calc R
C28 C 0.8756(4) 0.3729(6) 0.0159(3) 0.084(2) Uani 1 1 d .
H28A H 0.8048 0.3783 0.0150 0.126 Uiso 1 1 calc R
H28B H 0.8836 0.4114 -0.0250 0.126 Uiso 1 1 calc R
H28C H 0.9178 0.4193 0.0550 0.126 Uiso 1 1 calc R
C27 C 0.9955(4) 0.2087(7) 0.0011(3) 0.084(2) Uani 1 1 d .
H27A H 1.0113 0.1172 0.0093 0.126 Uiso 1 1 calc R
H27B H 1.0523 0.2604 0.0278 0.126 Uiso 1 1 calc R
H27C H 0.9837 0.2276 -0.0465 0.126 Uiso 1 1 calc R

loop_
_atom_site_aniso_label
_atom_site_aniso_U_11
_atom_site_aniso_U_22
_atom_site_aniso_U_33
_atom_site_aniso_U_23
_atom_site_aniso_U_13
_atom_site_aniso_U_12
Ir1 0.01463(6) 0.01879(7) 0.01443(6) -0.00094(8) 0.00417(4) -0.00057(8)
Na1 0.0195(8) 0.0303(8) 0.0270(8) -0.0022(7) 0.0071(6) 0.0004(6)
N2 0.0177(15) 0.0220(16) 0.0209(16) 0.0004(12) 0.0092(13) 0.0016(13)
N3 0.0170(15) 0.032(2) 0.0216(15) -0.0037(13) 0.0059(13) -0.0025(13)
N4 0.0184(16) 0.0218(17) 0.0196(16) 0.0021(13) 0.0059(13) -0.0012(13)
N1 0.0183(16) 0.0226(16) 0.0196(16) -0.0002(13) 0.0041(13) -0.0032(13)
C17 0.0177(18) 0.0239(19) 0.0194(18) -0.0018(15) 0.0046(15) 0.0011(15)
O3 0.0238(15) 0.0369(16) 0.0328(16) -0.0179(13) 0.0077(13) 0.0006(12)
O4 0.0171(13) 0.0340(17) 0.0289(14) -0.0029(11) 0.0058(11) -0.0026(10)
C12 0.024(2) 0.031(2) 0.0206(19) 0.0036(16) 0.0066(16) 0.0031(17)
C16 0.0200(19) 0.0210(19) 0.0223(19) -0.0029(15) 0.0079(16) 0.0012(15)
C11 0.0181(18) 0.0259(19) 0.0159(18) -0.0035(15) 0.0017(15) 0.0002(16)
C20 0.0258(18) 0.049(2) 0.0185(16) 0.006(2) 0.0051(14) 0.003(3)
C14 0.034(2) 0.022(2) 0.051(3) 0.0033(19) 0.022(2) -0.0041(18)
O2 0.0306(17) 0.0378(17) 0.0314(17) 0.0032(14) -0.0046(14) 0.0040(14)
O1 0.0266(15) 0.0350(16) 0.0301(16) -0.0111(13) -0.0005(12) -0.0005(13)
C4 0.024(2) 0.034(2) 0.035(2) 0.0014(19) 0.0122(18) -0.0073(18)
C10 0.030(2) 0.028(2) 0.026(2) -0.0020(18) 0.0115(19) 0.0007(18)
C9 0.034(2) 0.034(2) 0.033(2) -0.0042(19) 0.014(2) 0.010(2)
C6 0.0220(19) 0.026(2) 0.0192(18) -0.0059(14) 0.0077(15) -0.0003(14)
C13 0.039(3) 0.028(2) 0.035(2) 0.0114(18) 0.020(2) 0.0080(19)
C18 0.0168(19) 0.034(2) 0.030(2) -0.0093(18) 0.0045(17) -0.0037(17)
C15 0.027(2) 0.024(2) 0.038(2) -0.0043(18) 0.0081(19) -0.0056(17)
C2 0.034(2) 0.024(2) 0.040(3) 0.0020(18) 0.012(2) 0.0005(18)
C1 0.026(2) 0.026(2) 0.028(2) 0.0010(17) 0.0107(17) 0.0038(17)
C21 0.021(2) 0.030(2) 0.024(2) 0.0008(15) 0.0078(17) -0.0023(15)
C3 0.036(2) 0.025(2) 0.041(3) 0.0048(19) 0.009(2) -0.0105(19)
C22 0.0179(18) 0.0242(19) 0.0168(18) -0.0037(14) 0.0053(14) 0.0003(14)
C19 0.023(2) 0.052(3) 0.018(2) -0.007(2) -0.0011(16) -0.004(2)
C7 0.0275(19) 0.042(2) 0.034(2) 0.002(2) 0.0179(16) -0.002(2)
C5 0.020(2) 0.032(2) 0.019(2) -0.0009(16) 0.0066(17) -0.0051(17)
C8 0.030(2) 0.050(3) 0.038(3) -0.006(2) 0.019(2) 0.009(2)
O5 0.053(2) 0.0378(18) 0.0281(17) 0.0075(13) 0.0032(15) -0.0038(15)
N5 0.030(2) 0.050(2) 0.034(2) 0.0087(18) 0.0036(17) -0.0037(18)
C23 0.033(2) 0.041(3) 0.039(3) 0.011(2) 0.008(2) 0.000(2)
C24 0.031(2) 0.045(3) 0.065(3) 0.026(2) -0.004(2) -0.004(2)
C25 0.055(3) 0.096(4) 0.031(3) 0.006(3) 0.011(2) -0.011(3)
O6 0.044(2) 0.044(2) 0.093(3) -0.0167(18) 0.046(2) -0.0143(16)
N6 0.0255(17) 0.065(3) 0.0364(19) -0.004(2) 0.0111(14) -0.011(2)
C26 0.051(3) 0.059(4) 0.081(4) -0.026(3) 0.033(3) -0.017(3)
C28 0.063(4) 0.100(5) 0.085(5) 0.060(4) 0.015(4) 0.008(4)
C27 0.043(3) 0.160(7) 0.059(4) -0.017(4) 0.031(3) -0.019(4)

loop_
_atom_type_symbol
_atom_type_description
_atom_type_scat_dispersion_real
_atom_type_scat_dispersion_imag
_atom_type_scat_source
C C 0.0033 0.0016 'International Tables Vol C Tables 4.2.6.8 and 6.1.1.4'
H H 0.0000 0.0000 'International Tables Vol C Tables 4.2.6.8 and 6.1.1.4'
N N 0.0061 0.0033 'International Tables Vol C Tables 4.2.6.8 and 6.1.1.4'
O O 0.0106 0.0060 'International Tables Vol C Tables 4.2.6.8 and 6.1.1.4'
Ir Ir -1.4442 7.9887 'International Tables Vol C Tables 4.2.6.8 and 6.1.1.4'
Na Na 0.0362 0.0249 'International Tables Vol C Tables 4.2.6.8 and 6.1.1.4'

loop_
_geom_angle_atom_site_label_1
_geom_angle_atom_site_label_2
_geom_angle_atom_site_label_3
_geom_angle
_geom_angle_site_symmetry_1
_geom_angle_site_symmetry_3
C11 Ir1 C22 88.57(14) . .
C11 Ir1 N2 95.63(13) . .
C22 Ir1 N2 79.94(13) . .
C11 Ir1 N1 79.97(13) . .
C22 Ir1 N1 95.51(13) . .
N2 Ir1 N1 173.80(11) . .
C11 Ir1 N4 177.41(13) . .
C22 Ir1 N4 90.89(13) . .
N2 Ir1 N4 86.77(11) . .
N1 Ir1 N4 97.57(11) . .
C11 Ir1 N3 89.48(12) . .
C22 Ir1 N3 176.45(12) . .
N2 Ir1 N3 97.30(11) . .
N1 Ir1 N3 87.07(11) . .
N4 Ir1 N3 91.19(11) . .
O5 Na1 O6 120.01(13) . .
O5 Na1 O1 103.43(12) . 3_655
O6 Na1 O1 81.16(11) . 3_655
O5 Na1 O3 100.56(11) . 3_655
O6 Na1 O3 137.82(13) . 3_655
O1 Na1 O3 78.50(10) 3_655 3_655
O5 Na1 O3 89.06(11) . .
O6 Na1 O3 120.80(12) . .
O1 Na1 O3 144.99(11) 3_655 .
O3 Na1 O3 67.02(10) 3_655 .
O5 Na1 O4 80.94(10) . .
O6 Na1 O4 84.00(10) . .
O1 Na1 O4 164.73(10) 3_655 .
O3 Na1 O4 115.43(10) 3_655 .
O3 Na1 O4 48.41(8) . .
C12 N2 C16 119.3(3) . .
C12 N2 Ir1 124.9(3) . .
C16 N2 Ir1 115.7(2) . .
O1 N3 O2 117.0(3) . .
O1 N3 Ir1 120.3(2) . .
O2 N3 Ir1 122.5(2) . .
O4 N4 O3 116.0(3) . .
O4 N4 Ir1 121.3(2) . .
O3 N4 Ir1 122.7(2) . .
C1 N1 C5 119.3(3) . .
C1 N1 Ir1 124.9(2) . .
C5 N1 Ir1 115.8(2) . .
C22 C17 C18 120.7(3) . .
C22 C17 C16 115.5(3) . .
C18 C17 C16 123.7(3) . .
N4 O3 Na1 145.2(2) . 3_655
N4 O3 Na1 100.7(2) . .
Na1 O3 Na1 112.98(10) 3_655 .
N4 O4 Na1 92.17(19) . .
N2 C12 C13 122.1(4) . .
N2 C16 C15 119.5(3) . .
N2 C16 C17 114.1(3) . .
C15 C16 C17 126.4(3) . .
C10 C11 C6 116.6(3) . .
C10 C11 Ir1 127.9(3) . .
C6 C11 Ir1 115.4(3) . .
C19 C20 C21 120.7(4) . .
C15 C14 C13 118.8(4) . .
N3 O1 Na1 130.2(2) . 3_655
C3 C4 C5 120.0(4) . .
C9 C10 C11 121.2(4) . .
C8 C9 C10 121.0(4) . .
C7 C6 C11 121.8(4) . .
C7 C6 C5 123.6(4) . .
C11 C6 C5 114.6(3) . .
C12 C13 C14 119.4(4) . .
C19 C18 C17 120.8(4) . .
C14 C15 C16 120.9(4) . .
C1 C2 C3 119.0(4) . .
N1 C1 C2 122.3(4) . .
C20 C21 C22 121.1(4) . .
C4 C3 C2 119.2(4) . .
C21 C22 C17 117.6(3) . .
C21 C22 Ir1 127.8(3) . .
C17 C22 Ir1 114.6(3) . .
C18 C19 C20 119.2(4) . .
C8 C7 C6 119.7(4) . .
N1 C5 C4 120.1(4) . .
N1 C5 C6 114.2(3) . .
C4 C5 C6 125.7(4) . .
C7 C8 C9 119.8(4) . .
C23 O5 Na1 131.6(3) . .
C23 N5 C24 121.1(4) . .
C23 N5 C25 121.7(4) . .
C24 N5 C25 117.1(4) . .
O5 C23 N5 125.3(5) . .
C26 O6 Na1 127.1(3) . .
C26 N6 C27 122.6(5) . .
C26 N6 C28 120.0(4) . .
C27 N6 C28 117.4(5) . .
O6 C26 N6 127.0(5) . .

loop_
_geom_bond_atom_site_label_1
_geom_bond_atom_site_label_2
_geom_bond_distance
_geom_bond_site_symmetry_2
Ir1 C11 2.009(4) .
Ir1 C22 2.024(4) .
Ir1 N2 2.060(3) .
Ir1 N1 2.063(3) .
Ir1 N4 2.134(3) .
Ir1 N3 2.148(3) .
Na1 O5 2.344(3) .
Na1 O6 2.352(3) .
Na1 O1 2.374(3) 3_655
Na1 O3 2.426(3) 3_655
Na1 O3 2.479(3) .
Na1 O4 2.663(3) .
N2 C12 1.353(4) .
N2 C16 1.371(4) .
N3 O1 1.253(4) .
N3 O2 1.255(4) .
N4 O4 1.239(4) .
N4 O3 1.255(4) .
N1 C1 1.343(4) .
N1 C5 1.367(4) .
C17 C22 1.407(5) .
C17 C18 1.415(5) .
C17 C16 1.457(5) .
O3 Na1 2.426(3) 3_655
C12 C13 1.373(5) .
C16 C15 1.393(5) .
C11 C10 1.401(5) .
C11 C6 1.415(5) .
C20 C19 1.396(6) .
C20 C21 1.399(5) .
C14 C15 1.374(6) .
C14 C13 1.382(6) .
O1 Na1 2.374(3) 3_655
C4 C3 1.377(5) .
C4 C5 1.394(5) .
C10 C9 1.392(5) .
C9 C8 1.383(6) .
C6 C7 1.404(5) .
C6 C5 1.466(5) .
C18 C19 1.369(5) .
C2 C1 1.380(5) .
C2 C3 1.383(5) .
C21 C22 1.399(5) .
C7 C8 1.375(6) .
O5 C23 1.219(5) .
N5 C23 1.339(5) .
N5 C24 1.448(5) .
N5 C25 1.458(6) .
O6 C26 1.228(5) .
N6 C26 1.304(6) .
N6 C27 1.440(6) .
N6 C28 1.446(6) .

loop_
_geom_torsion_atom_site_label_1
_geom_torsion_atom_site_label_2
_geom_torsion_atom_site_label_3
_geom_torsion_atom_site_label_4
_geom_torsion
_geom_torsion_site_symmetry_1
_geom_torsion_site_symmetry_4
C11 Ir1 N2 C12 -95.0(3) . .
C22 Ir1 N2 C12 177.5(3) . .
N1 Ir1 N2 C12 -139.5(10) . .
N4 Ir1 N2 C12 86.0(3) . .
N3 Ir1 N2 C12 -4.8(3) . .
C11 Ir1 N2 C16 87.0(2) . .
C22 Ir1 N2 C16 -0.6(2) . .
N1 Ir1 N2 C16 42.5(12) . .
N4 Ir1 N2 C16 -92.1(2) . .
N3 Ir1 N2 C16 177.2(2) . .
C11 Ir1 N3 O1 -115.5(3) . .
C22 Ir1 N3 O1 -172.2(19) . .
N2 Ir1 N3 O1 148.9(3) . .
N1 Ir1 N3 O1 -35.5(3) . .
N4 Ir1 N3 O1 62.0(3) . .
C11 Ir1 N3 O2 59.3(3) . .
C22 Ir1 N3 O2 3(2) . .
N2 Ir1 N3 O2 -36.3(3) . .
N1 Ir1 N3 O2 139.3(3) . .
N4 Ir1 N3 O2 -123.2(3) . .
C11 Ir1 N4 O4 -104(3) . .
C22 Ir1 N4 O4 -26.1(3) . .
N2 Ir1 N4 O4 53.8(3) . .
N1 Ir1 N4 O4 -121.8(3) . .
N3 Ir1 N4 O4 151.0(3) . .
C11 Ir1 N4 O3 77(3) . .
C22 Ir1 N4 O3 155.4(3) . .
N2 Ir1 N4 O3 -124.8(3) . .
N1 Ir1 N4 O3 59.7(3) . .
N3 Ir1 N4 O3 -27.5(3) . .
C11 Ir1 N1 C1 177.7(3) . .
C22 Ir1 N1 C1 -94.7(3) . .
N2 Ir1 N1 C1 -137.2(10) . .
N4 Ir1 N1 C1 -3.1(3) . .
N3 Ir1 N1 C1 87.7(3) . .
C11 Ir1 N1 C5 -0.4(3) . .
C22 Ir1 N1 C5 87.2(3) . .
N2 Ir1 N1 C5 44.7(12) . .
N4 Ir1 N1 C5 178.8(2) . .
N3 Ir1 N1 C5 -90.3(3) . .
O4 N4 O3 Na1 -177.3(3) . 3_655
Ir1 N4 O3 Na1 1.3(6) . 3_655
O4 N4 O3 Na1 17.1(3) . .
Ir1 N4 O3 Na1 -164.30(16) . .
O5 Na1 O3 N4 69.2(2) . .
O6 Na1 O3 N4 -55.7(3) . .
O1 Na1 O3 N4 -178.3(2) 3_655 .
O3 Na1 O3 N4 171.1(3) 3_655 .
O4 Na1 O3 N4 -9.45(18) . .
O5 Na1 O3 Na1 -101.89(13) . 3_655
O6 Na1 O3 Na1 133.18(15) . 3_655
O1 Na1 O3 Na1 10.5(2) 3_655 3_655
O3 Na1 O3 Na1 0.0 3_655 3_655
O4 Na1 O3 Na1 179.42(18) . 3_655
O3 N4 O4 Na1 -15.6(3) . .
Ir1 N4 O4 Na1 165.77(17) . .
O5 Na1 O4 N4 -87.5(2) . .
O6 Na1 O4 N4 150.8(2) . .
O1 Na1 O4 N4 164.5(4) 3_655 .
O3 Na1 O4 N4 10.0(2) 3_655 .
O3 Na1 O4 N4 9.41(18) . .
C16 N2 C12 C13 0.5(5) . .
Ir1 N2 C12 C13 -177.5(3) . .
C12 N2 C16 C15 -0.3(5) . .
Ir1 N2 C16 C15 177.9(3) . .
C12 N2 C16 C17 -179.5(3) . .
Ir1 N2 C16 C17 -1.3(4) . .
C22 C17 C16 N2 3.3(5) . .
C18 C17 C16 N2 -179.2(3) . .
C22 C17 C16 C15 -175.7(4) . .
C18 C17 C16 C15 1.7(6) . .
C22 Ir1 C11 C10 85.5(3) . .
N2 Ir1 C11 C10 5.7(4) . .
N1 Ir1 C11 C10 -178.7(4) . .
N4 Ir1 C11 C10 163(3) . .
N3 Ir1 C11 C10 -91.6(3) . .
C22 Ir1 C11 C6 -95.3(3) . .
N2 Ir1 C11 C6 -175.0(3) . .
N1 Ir1 C11 C6 0.5(3) . .
N4 Ir1 C11 C6 -17(3) . .
N3 Ir1 C11 C6 87.7(3) . .
O2 N3 O1 Na1 113.9(3) . 3_655
Ir1 N3 O1 Na1 -71.1(3) . 3_655
C6 C11 C10 C9 -1.8(6) . .
Ir1 C11 C10 C9 177.4(3) . .
C11 C10 C9 C8 1.4(6) . .
C10 C11 C6 C7 1.1(5) . .
Ir1 C11 C6 C7 -178.3(3) . .
C10 C11 C6 C5 178.7(3) . .
Ir1 C11 C6 C5 -0.7(4) . .
N2 C12 C13 C14 0.0(6) . .
C15 C14 C13 C12 -0.7(6) . .
C22 C17 C18 C19 0.7(5) . .
C16 C17 C18 C19 -176.6(4) . .
C13 C14 C15 C16 0.9(6) . .
N2 C16 C15 C14 -0.4(6) . .
C17 C16 C15 C14 178.6(4) . .
C5 N1 C1 C2 -0.6(5) . .
Ir1 N1 C1 C2 -178.6(3) . .
C3 C2 C1 N1 0.1(6) . .
C19 C20 C21 C22 -0.1(6) . .
C5 C4 C3 C2 0.5(6) . .
C1 C2 C3 C4 -0.1(6) . .
C20 C21 C22 C17 1.0(5) . .
C20 C21 C22 Ir1 -179.0(3) . .
C18 C17 C22 C21 -1.3(5) . .
C16 C17 C22 C21 176.2(3) . .
C18 C17 C22 Ir1 178.7(3) . .
C16 C17 C22 Ir1 -3.8(4) . .
C11 Ir1 C22 C21 86.4(3) . .
N2 Ir1 C22 C21 -177.6(3) . .
N1 Ir1 C22 C21 6.6(3) . .
N4 Ir1 C22 C21 -91.1(3) . .
N3 Ir1 C22 C21 143.1(19) . .
C11 Ir1 C22 C17 -93.6(3) . .
N2 Ir1 C22 C17 2.4(3) . .
N1 Ir1 C22 C17 -173.4(3) . .
N4 Ir1 C22 C17 89.0(3) . .
N3 Ir1 C22 C17 -37(2) . .
C17 C18 C19 C20 0.2(6) . .
C21 C20 C19 C18 -0.5(6) . .
C11 C6 C7 C8 0.0(6) . .
C5 C6 C7 C8 -177.4(4) . .
C1 N1 C5 C4 1.1(5) . .
Ir1 N1 C5 C4 179.2(3) . .
C1 N1 C5 C6 -178.1(3) . .
Ir1 N1 C5 C6 0.1(4) . .
C3 C4 C5 N1 -1.0(6) . .
C3 C4 C5 C6 178.0(4) . .
C7 C6 C5 N1 177.9(3) . .
C11 C6 C5 N1 0.3(5) . .
C7 C6 C5 C4 -1.2(6) . .
C11 C6 C5 C4 -178.7(4) . .
C6 C7 C8 C9 -0.5(6) . .
C10 C9 C8 C7 -0.3(6) . .
O6 Na1 O5 C23 39.6(4) . .
O1 Na1 O5 C23 127.0(4) 3_655 .
O3 Na1 O5 C23 -152.4(4) 3_655 .
O3 Na1 O5 C23 -86.0(4) . .
O4 Na1 O5 C23 -38.1(4) . .
Na1 O5 C23 N5 -136.0(4) . .
C24 N5 C23 O5 1.0(7) . .
C25 N5 C23 O5 176.8(4) . .
O5 Na1 O6 C26 105.4(5) . .
O1 Na1 O6 C26 4.9(5) 3_655 .
O3 Na1 O6 C26 -56.9(5) 3_655 .
O3 Na1 O6 C26 -145.8(5) . .
O4 Na1 O6 C26 -178.7(5) . .
Na1 O6 C26 N6 150.9(4) . .
C27 N6 C26 O6 178.3(5) . .
C28 N6 C26 O6 0.3(9) . .
